data_7238872
loop_
_publ_author_name
'Saiprathima, Parvathaneni'
'Srinivas, Keesara'
'Sridhar, Balasubramanian'
'Rao, Mandapati Mohan'

_publ_section_title
;
 &#x201C;On water&#x201D; one-pot synthesis of quaternary centered
 3-hydroxy-3-(1H-tetrazol-5-yl)indolin-2-ones
;
_journal_issue 21
_journal_name_full 'RSC Advances'
_journal_page_first 7708
_journal_paper_doi 10.1039/c3ra00021d
_journal_volume 3
_journal_year 2013
_chemical_formula_moiety 'C9 H7 N5 O2'
_chemical_formula_sum 'C9 H7 N5 O2'
_chemical_formula_weight 217.20
_space_group_IT_number 14
_space_group_name_Hall '-P 2yn'
_space_group_name_H-M_alt 'P 1 21/n 1'
_symmetry_cell_setting monoclinic
_symmetry_space_group_name_Hall '-P 2yn'
_symmetry_space_group_name_H-M 'P 1 21/n 1'
_atom_sites_solution_hydrogens geom
_atom_sites_solution_primary direct
_atom_sites_solution_secondary difmap
_audit_creation_method SHELXL-97
_cell_angle_alpha 90.00
_cell_angle_beta 102.006(0)
_cell_angle_gamma 90.00
_cell_formula_units_Z 4
_cell_length_a 9.8335(7)
_cell_length_b 8.2851(6)
_cell_length_c 12.1849(8)
_cell_measurement_reflns_used 7652
_cell_measurement_temperature 294(2)
_cell_measurement_theta_max 27.99
_cell_measurement_theta_min 2.43
_cell_volume 971.01(12)
_computing_cell_refinement 'SAINT (Bruker, 2001)'
_computing_data_collection 'SMART (Bruker, 2001)'
_computing_data_reduction SAINT
_computing_molecular_graphics 'SHELXTL/PC (Sheldrick, 1990)'
_computing_publication_material SHELXL97
_computing_structure_refinement 'SHELXL-97 (Sheldrick, 2008)'
_computing_structure_solution 'SHELXS-97 (Sheldrick, 2008)'
_diffrn_ambient_temperature 294(2)
_diffrn_measured_fraction_theta_full 0.999
_diffrn_measured_fraction_theta_max 0.999
_diffrn_measurement_device 'Bruker SMART APEX CCD area-detector'
_diffrn_measurement_device_type 'CCD Area Detector'
_diffrn_measurement_method '\w scan'
_diffrn_radiation_monochromator graphite
_diffrn_radiation_source 'fine-focus sealed tube'
_diffrn_radiation_type MoK\a
_diffrn_radiation_wavelength 0.71073
_diffrn_reflns_av_R_equivalents 0.0185
_diffrn_reflns_av_sigmaI/netI 0.0139
_diffrn_reflns_limit_h_max 11
_diffrn_reflns_limit_h_min -11
_diffrn_reflns_limit_k_max 9
_diffrn_reflns_limit_k_min -9
_diffrn_reflns_limit_l_max 14
_diffrn_reflns_limit_l_min -14
_diffrn_reflns_number 8941
_diffrn_reflns_theta_full 24.99
_diffrn_reflns_theta_max 24.99
_diffrn_reflns_theta_min 2.43
_diffrn_standards_number 0
_exptl_absorpt_coefficient_mu 0.112
_exptl_absorpt_correction_type none
_exptl_crystal_colour colorless
_exptl_crystal_density_diffrn 1.486
_exptl_crystal_density_method 'not measured'
_exptl_crystal_description block
_exptl_crystal_F_000 448
_exptl_crystal_size_max 0.21
_exptl_crystal_size_mid 0.18
_exptl_crystal_size_min 0.13
_refine_diff_density_max 0.202
_refine_diff_density_min -0.175
_refine_diff_density_rms 0.040
_refine_ls_extinction_coef 0.077(5)
_refine_ls_extinction_expression Fc^*^=kFc[1+0.001xFc^2^\l^3^/sin(2\q)]^-1/4^
_refine_ls_extinction_method SHELXL
_refine_ls_goodness_of_fit_ref 1.028
_refine_ls_hydrogen_treatment mixed
_refine_ls_matrix_type full
_refine_ls_number_parameters 158
_refine_ls_number_reflns 1715
_refine_ls_number_restraints 0
_refine_ls_restrained_S_all 1.028
_refine_ls_R_factor_all 0.0348
_refine_ls_R_factor_gt 0.0337
_refine_ls_shift/su_max 0.000
_refine_ls_shift/su_mean 0.000
_refine_ls_structure_factor_coef Fsqd
_refine_ls_weighting_details 'calc w=1/[\s^2^(Fo^2^)+(0.0513P)^2^+0.2293P] where P=(Fo^2^+2Fc^2^)/3'
_refine_ls_weighting_scheme calc
_refine_ls_wR_factor_gt 0.0887
_refine_ls_wR_factor_ref 0.0898
_reflns_number_gt 1647
_reflns_number_total 1715
_reflns_threshold_expression I>2\s(I)
_cod_data_source_file c3ra00021d.txt
_cod_data_source_block ak79m
_cod_original_sg_symbol_H-M 'P 21/n'
_cod_database_code 7238872

loop_
_symmetry_equiv_pos_as_xyz
'x, y, z'
'-x+1/2, y+1/2, -z+1/2'
'-x, -y, -z'
'x-1/2, -y-1/2, z-1/2'

loop_
_atom_site_label
_atom_site_type_symbol
_atom_site_fract_x
_atom_site_fract_y
_atom_site_fract_z
_atom_site_U_iso_or_equiv
_atom_site_adp_type
_atom_site_occupancy
_atom_site_symmetry_multiplicity
_atom_site_calc_flag
_atom_site_refinement_flags
C1 C 0.61478(12) 0.20906(16) 0.62317(10) 0.0382(3) Uani 1 1 d .
C2 C 0.72478(14) 0.28637(19) 0.59191(13) 0.0520(4) Uani 1 1 d .
H2 H 0.7930 0.2292 0.5658 0.062 Uiso 1 1 calc R
C3 C 0.72940(16) 0.4524(2) 0.60101(14) 0.0605(4) Uani 1 1 d .
H3 H 0.8028 0.5082 0.5812 0.073 Uiso 1 1 calc R
C4 C 0.62751(17) 0.53768(19) 0.63890(14) 0.0610(4) Uani 1 1 d .
H4 H 0.6336 0.6495 0.6444 0.073 Uiso 1 1 calc R
C5 C 0.51638(15) 0.45863(17) 0.66878(12) 0.0513(4) Uani 1 1 d .
H5 H 0.4469 0.5159 0.6931 0.062 Uiso 1 1 calc R
C6 C 0.51185(12) 0.29279(15) 0.66141(10) 0.0377(3) Uani 1 1 d .
C7 C 0.40777(11) 0.17200(15) 0.68746(9) 0.0358(3) Uani 1 1 d .
C8 C 0.47354(12) 0.00845(15) 0.66217(9) 0.0350(3) Uani 1 1 d .
C9 C 0.26799(11) 0.19102(15) 0.61030(9) 0.0346(3) Uani 1 1 d .
N1 N 0.58851(10) 0.04200(13) 0.62378(9) 0.0393(3) Uani 1 1 d .
N2 N 0.23300(10) 0.15119(13) 0.50372(8) 0.0401(3) Uani 1 1 d .
N3 N 0.09853(11) 0.19865(15) 0.47033(9) 0.0464(3) Uani 1 1 d .
N4 N 0.05373(11) 0.26389(16) 0.55223(9) 0.0505(3) Uani 1 1 d .
N5 N 0.15960(10) 0.25918(15) 0.64081(9) 0.0432(3) Uani 1 1 d .
O1 O 0.42744(10) -0.12498(11) 0.67601(8) 0.0474(3) Uani 1 1 d .
O2 O 0.38329(9) 0.17528(13) 0.79730(7) 0.0483(3) Uani 1 1 d .
H2O H 0.4558(19) 0.222(2) 0.8434(15) 0.067(5) Uiso 1 1 d .
H5N H 0.1503(17) 0.299(2) 0.7068(15) 0.058(4) Uiso 1 1 d .
H1N H 0.6432(17) -0.033(2) 0.6021(12) 0.055(4) Uiso 1 1 d .

loop_
_atom_site_aniso_label
_atom_site_aniso_U_11
_atom_site_aniso_U_22
_atom_site_aniso_U_33
_atom_site_aniso_U_23
_atom_site_aniso_U_13
_atom_site_aniso_U_12
C1 0.0291(6) 0.0472(7) 0.0374(6) 0.0024(5) 0.0049(5) -0.0008(5)
C2 0.0347(7) 0.0641(9) 0.0594(8) 0.0064(7) 0.0146(6) -0.0046(6)
C3 0.0477(8) 0.0645(10) 0.0677(9) 0.0114(8) 0.0087(7) -0.0172(7)
C4 0.0635(10) 0.0462(8) 0.0687(10) 0.0023(7) 0.0032(8) -0.0117(7)
C5 0.0485(8) 0.0476(8) 0.0561(8) -0.0050(6) 0.0070(6) 0.0026(6)
C6 0.0307(6) 0.0462(7) 0.0346(6) -0.0010(5) 0.0031(5) -0.0002(5)
C7 0.0286(6) 0.0491(7) 0.0301(6) -0.0015(5) 0.0068(4) 0.0009(5)
C8 0.0295(6) 0.0459(7) 0.0287(5) 0.0033(5) 0.0042(4) 0.0002(5)
C9 0.0284(6) 0.0435(6) 0.0332(6) -0.0007(5) 0.0096(5) 0.0011(5)
N1 0.0313(5) 0.0446(6) 0.0441(6) 0.0011(4) 0.0128(4) 0.0039(4)
N2 0.0310(5) 0.0550(7) 0.0339(5) -0.0014(4) 0.0059(4) 0.0030(4)
N3 0.0320(5) 0.0675(7) 0.0379(6) 0.0016(5) 0.0031(4) 0.0029(5)
N4 0.0300(5) 0.0776(8) 0.0431(6) 0.0010(5) 0.0054(5) 0.0087(5)
N5 0.0301(5) 0.0640(7) 0.0359(6) -0.0050(5) 0.0079(4) 0.0067(5)
O1 0.0480(5) 0.0465(6) 0.0506(6) 0.0052(4) 0.0174(4) -0.0041(4)
O2 0.0370(5) 0.0785(7) 0.0301(5) -0.0070(4) 0.0085(4) -0.0028(5)

loop_
_atom_type_symbol
_atom_type_description
_atom_type_scat_dispersion_real
_atom_type_scat_dispersion_imag
_atom_type_scat_source
C C 0.0033 0.0016 'International Tables Vol C Tables 4.2.6.8 and 6.1.1.4'
H H 0.0000 0.0000 'International Tables Vol C Tables 4.2.6.8 and 6.1.1.4'
N N 0.0061 0.0033 'International Tables Vol C Tables 4.2.6.8 and 6.1.1.4'
O O 0.0106 0.0060 'International Tables Vol C Tables 4.2.6.8 and 6.1.1.4'

loop_
_geom_angle_atom_site_label_1
_geom_angle_atom_site_label_2
_geom_angle_atom_site_label_3
_geom_angle
C2 C1 C6 122.07(13)
C2 C1 N1 127.88(12)
C6 C1 N1 110.05(10)
C1 C2 C3 117.13(14)
C1 C2 H2 121.4
C3 C2 H2 121.4
C2 C3 C4 121.50(14)
C2 C3 H3 119.3
C4 C3 H3 119.3
C3 C4 C5 120.83(14)
C3 C4 H4 119.6
C5 C4 H4 119.6
C6 C5 C4 118.09(14)
C6 C5 H5 121.0
C4 C5 H5 121.0
C5 C6 C1 120.38(12)
C5 C6 C7 131.37(12)
C1 C6 C7 108.25(11)
O2 C7 C9 106.11(9)
O2 C7 C6 116.34(10)
C9 C7 C6 111.73(10)
O2 C7 C8 111.37(10)
C9 C7 C8 109.28(9)
C6 C7 C8 101.95(9)
O1 C8 N1 126.96(12)
O1 C8 C7 125.37(10)
N1 C8 C7 107.67(10)
N2 C9 N5 108.87(10)
N2 C9 C7 127.51(10)
N5 C9 C7 123.57(10)
C8 N1 C1 112.01(10)
C8 N1 H1N 124.0(10)
C1 N1 H1N 124.0(10)
C9 N2 N3 105.17(10)
N4 N3 N2 110.93(10)
N3 N4 N5 106.19(10)
C9 N5 N4 108.83(10)
C9 N5 H5N 130.5(11)
N4 N5 H5N 120.7(11)
C7 O2 H2O 109.4(11)

loop_
_geom_bond_atom_site_label_1
_geom_bond_atom_site_label_2
_geom_bond_distance
C1 C2 1.3772(18)
C1 C6 1.3853(17)
C1 N1 1.4083(17)
C2 C3 1.380(2)
C2 H2 0.9300
C3 C4 1.381(2)
C3 H3 0.9300
C4 C5 1.386(2)
C4 H4 0.9300
C5 C6 1.3770(19)
C5 H5 0.9300
C6 C7 1.5116(17)
C7 O2 1.4085(14)
C7 C9 1.5035(16)
C7 C8 1.5595(17)
C8 O1 1.2198(15)
C8 N1 1.3395(15)
C9 N2 1.3144(15)
C9 N5 1.3260(15)
N1 H1N 0.897(17)
N2 N3 1.3582(15)
N3 N4 1.2903(16)
N4 N5 1.3352(15)
N5 H5N 0.891(17)
O2 H2O 0.90(2)

loop_
_geom_hbond_atom_site_label_D
_geom_hbond_atom_site_label_H
_geom_hbond_atom_site_label_A
_geom_hbond_distance_DH
_geom_hbond_distance_HA
_geom_hbond_distance_DA
_geom_hbond_angle_DHA
_geom_hbond_site_symmetry_A
O2 H2O N3 0.90(2) 1.97(2) 2.8565(14) 167.7(16) 4_666
O2 H2O N4 0.90(2) 2.530(19) 3.2475(14) 137.5(14) 4_666
N5 H5N O1 0.891(17) 1.864(17) 2.7259(14) 162.1(16) 2_556
N1 H1N N2 0.897(17) 2.181(17) 3.0316(15) 158.0(13) 3_656

loop_
_geom_torsion_atom_site_label_1
_geom_torsion_atom_site_label_2
_geom_torsion_atom_site_label_3
_geom_torsion_atom_site_label_4
_geom_torsion
C6 C1 C2 C3 0.5(2)
N1 C1 C2 C3 -178.60(13)
C1 C2 C3 C4 -0.6(2)
C2 C3 C4 C5 -0.2(2)
C3 C4 C5 C6 1.1(2)
C4 C5 C6 C1 -1.14(19)
C4 C5 C6 C7 179.72(13)
C2 C1 C6 C5 0.35(19)
N1 C1 C6 C5 179.60(12)
C2 C1 C6 C7 179.68(11)
N1 C1 C6 C7 -1.08(13)
C5 C6 C7 O2 -57.13(18)
C1 C6 C7 O2 123.65(11)
C5 C6 C7 C9 64.92(17)
C1 C6 C7 C9 -114.30(11)
C5 C6 C7 C8 -178.49(13)
C1 C6 C7 C8 2.29(11)
O2 C7 C8 O1 52.08(15)
C9 C7 C8 O1 -64.83(14)
C6 C7 C8 O1 176.82(11)
O2 C7 C8 N1 -127.54(10)
C9 C7 C8 N1 115.55(10)
C6 C7 C8 N1 -2.80(11)
O2 C7 C9 N2 -159.38(12)
C6 C7 C9 N2 72.86(16)
C8 C7 C9 N2 -39.19(16)
O2 C7 C9 N5 23.46(16)
C6 C7 C9 N5 -104.30(13)
C8 C7 C9 N5 143.65(12)
O1 C8 N1 C1 -177.25(11)
C7 C8 N1 C1 2.36(13)
C2 C1 N1 C8 178.31(12)
C6 C1 N1 C8 -0.88(14)
N5 C9 N2 N3 0.24(14)
C7 C9 N2 N3 -177.26(12)
C9 N2 N3 N4 -0.05(15)
N2 N3 N4 N5 -0.15(15)
N2 C9 N5 N4 -0.34(15)
C7 C9 N5 N4 177.28(11)
N3 N4 N5 C9 0.30(15)
